data_4072144
loop_
_publ_author_name
'Grunova, Ekaterina'
'Kirillov, Evgueni'
'Roisnel, Thierry'
'Carpentier, Jean-Fran\,cois'

_publ_section_title
;
 Group 3 Metal Complexes of Salen-like Fluorous Dialkoxy&#x2212;Diimino
 Ligands: Synthesis, Structure, and Application in Ring-Opening
 Polymerization ofrac-Lactide andrac-\b-Butyrolactone
;
_journal_issue 21
_journal_name_full Organometallics
_journal_page_first 5691
_journal_paper_doi 10.1021/om800611c
_journal_volume 27
_journal_year 2008
_chemical_absolute_configuration ad
_chemical_compound_source 'synthesis as described'
_chemical_formula_moiety 'C42 H54 F24 N4 O10 Y2'
_chemical_formula_sum 'C42 H54 F24 N4 O10 Y2'
_chemical_formula_weight 1408.71
_chemical_name_systematic
;
 ?
;
_space_group_IT_number 152
_symmetry_cell_setting trigonal
_symmetry_Int_Tables_number 152
_symmetry_space_group_name_Hall 'P 31 2"'
_symmetry_space_group_name_H-M 'P 31 2 1'
_atom_sites_solution_hydrogens geom
_atom_sites_solution_primary direct
_atom_sites_solution_secondary difmap
_audit_conform_dict_location ftp://ftp.iucr.org/pub/cif_core.dic
_audit_conform_dict_name cif_core.dic
_audit_conform_dict_version 2.3
_audit_creation_date 2008-04-28T18:34:55-00:00
_audit_creation_method 'WinGX routine CIF_UPDATE'
_cell_angle_alpha 90
_cell_angle_beta 90
_cell_angle_gamma 120
_cell_formula_units_Z 3
_cell_length_a 24.6268(15)
_cell_length_b 24.6268
_cell_length_c 11.0610(6)
_cell_measurement_reflns_used 6685
_cell_measurement_temperature 100(2)
_cell_measurement_theta_max 19.76
_cell_measurement_theta_min 2.48
_cell_measurement_wavelength 0.71073
_cell_volume 5809.5(5)
_computing_cell_refinement 'Bruker SMART, 2006'
_computing_data_collection 'Bruker SMART, 2006'
_computing_data_reduction 'Bruker SAINT, 2006'
_computing_molecular_graphics 'Ortep-3 for Windows (Farrugia, 1997)'
_computing_publication_material 'WinGX publication routines (Farrugia, 1999)'
_computing_structure_refinement 'SHELXL-97 (Sheldrick, 1997)'
_computing_structure_solution 'SIR97 (Altomare et al., 1999)'
_diffrn_ambient_temperature 100(2)
_diffrn_detector 'CCD plate'
_diffrn_measured_fraction_theta_full 0.997
_diffrn_measured_fraction_theta_max 0.997
_diffrn_measurement_device_type 'APEXII, Bruker-AXS'
_diffrn_measurement_method 'CCD rotation images, thin slices'
_diffrn_radiation_monochromator graphite
_diffrn_radiation_probe x-ray
_diffrn_radiation_type MoK\a
_diffrn_radiation_wavelength 0.71073
_diffrn_reflns_av_R_equivalents 0.1155
_diffrn_reflns_av_unetI/netI 0.1045
_diffrn_reflns_limit_h_max 31
_diffrn_reflns_limit_h_min -31
_diffrn_reflns_limit_k_max 31
_diffrn_reflns_limit_k_min -31
_diffrn_reflns_limit_l_max 14
_diffrn_reflns_limit_l_min -8
_diffrn_reflns_number 53170
_diffrn_reflns_theta_full 27.48
_diffrn_reflns_theta_max 27.48
_diffrn_reflns_theta_min 3.13
_exptl_absorpt_coefficient_mu 1.588
_exptl_absorpt_correction_T_max 0.953
_exptl_absorpt_correction_T_min 0.382
_exptl_absorpt_correction_type multi-scan
_exptl_absorpt_process_details
;
  [Sheldrick, G.M. (2002). SADABS Bruker AXS Inc., Madison, Wisconsin, USA]
;
_exptl_crystal_colour colorless
_exptl_crystal_density_diffrn 1.208
_exptl_crystal_density_method 'not measured'
_exptl_crystal_description plate
_exptl_crystal_F_000 2124
_exptl_crystal_size_max 0.6
_exptl_crystal_size_mid 0.07
_exptl_crystal_size_min 0.03
_platon_squeeze_details ' ?'
_refine_diff_density_max 0.345
_refine_diff_density_min -0.506
_refine_diff_density_rms 0.074
_refine_ls_abs_structure_details 'Flack H D (1983), Acta Cryst. A39, 876-881'
_refine_ls_abs_structure_Flack -0.006(6)
_refine_ls_extinction_method none
_refine_ls_goodness_of_fit_ref 0.944
_refine_ls_hydrogen_treatment constr
_refine_ls_matrix_type full
_refine_ls_number_parameters 372
_refine_ls_number_reflns 8865
_refine_ls_number_restraints 0
_refine_ls_restrained_S_all 0.944
_refine_ls_R_factor_all 0.0843
_refine_ls_R_factor_gt 0.0524
_refine_ls_shift/su_max 0.013
_refine_ls_shift/su_mean 0
_refine_ls_structure_factor_coef Fsqd
_refine_ls_weighting_details 'calc w=1/[\s^2^(Fo^2^)+(0.0610P)^2^+0.0000P] where P=(Fo^2^+2Fc^2^)/3'
_refine_ls_weighting_scheme calc
_refine_ls_wR_factor_gt 0.1152
_refine_ls_wR_factor_ref 0.1248
_reflns_number_gt 6001
_reflns_number_total 8865
_reflns_threshold_expression >2sigma(I)
_cod_data_source_file om800611c_si_001.cif
_cod_data_source_block sq
_cod_original_cell_volume 5809.5(4)
_cod_database_code 4072144

loop_
_symmetry_equiv_pos_as_xyz
'x, y, z'
'-y, x-y, z+1/3'
'-x+y, -x, z+2/3'
'x-y, -y, -z+2/3'
'-x, -x+y, -z+1/3'
'y, x, -z'

loop_
_atom_site_label
_atom_site_type_symbol
_atom_site_fract_x
_atom_site_fract_y
_atom_site_fract_z
_atom_site_U_iso_or_equiv
_atom_site_adp_type
_atom_site_occupancy
_atom_site_calc_flag
_atom_site_refinement_flags
Y1 Y 0.62458(2) 0.087245(19) 0.85023(3) 0.02835(11) Uani 1 d .
C1 C 0.6776(2) 0.0474(2) 1.0738(4) 0.0345(11) Uani 1 d .
O1 O 0.69509(16) 0.09021(14) 1.0013(3) 0.0393(8) Uani 1 d .
O2 O 0.71017(16) 0.04798(15) 1.1675(3) 0.0435(9) Uani 1 d .
C3 C 0.7701(3) 0.1057(3) 1.1989(4) 0.0545(16) Uani 1 d .
C4 C 0.8181(3) 0.1167(4) 1.0985(6) 0.078(2) Uani 1 d .
H4A H 0.8223 0.0793 1.0902 0.118 Uiso 1 calc R
H4B H 0.8589 0.1527 1.1197 0.118 Uiso 1 calc R
H4C H 0.8037 0.1249 1.0217 0.118 Uiso 1 calc R
C5 C 0.7900(3) 0.0860(3) 1.3141(5) 0.076(2) Uani 1 d .
H5A H 0.7976 0.0514 1.2956 0.115 Uiso 1 calc R
H5B H 0.7567 0.0722 1.3747 0.115 Uiso 1 calc R
H5C H 0.8285 0.1216 1.3458 0.115 Uiso 1 calc R
C6 C 0.7585(3) 0.1594(3) 1.2236(5) 0.0674(19) Uani 1 d .
H6A H 0.746 0.1713 1.1485 0.101 Uiso 1 calc R
H6B H 0.7969 0.1953 1.2548 0.101 Uiso 1 calc R
H6C H 0.7249 0.1463 1.2836 0.101 Uiso 1 calc R
O7 O 0.59201(15) 0.00668(13) 0.7119(2) 0.0313(7) Uani 1 d .
C8 C 0.6287(2) 0.0126(2) 0.6082(3) 0.0316(11) Uani 1 d .
H8 H 0.6724 0.0474 0.6228 0.038 Uiso 1 calc R
C9 C 0.6036(3) 0.0281(2) 0.4933(4) 0.0414(12) Uani 1 d .
H9A H 0.6028 0.0672 0.5058 0.062 Uiso 1 calc R
H9B H 0.561 -0.0061 0.4763 0.062 Uiso 1 calc R
H9C H 0.6309 0.0332 0.4248 0.062 Uiso 1 calc R
O11 O 0.71389(15) 0.13959(13) 0.7565(2) 0.0333(7) Uani 1 d .
C12 C 0.7484(2) 0.1982(2) 0.7172(4) 0.0375(11) Uani 1 d .
C13 C 0.8050(3) 0.2340(3) 0.8019(5) 0.0519(15) Uani 1 d .
F13A F 0.84138(16) 0.29561(14) 0.7758(3) 0.0661(10) Uani 1 d .
F13B F 0.84314(15) 0.21001(16) 0.8014(3) 0.0664(10) Uani 1 d .
F13C F 0.78524(15) 0.23223(14) 0.9152(3) 0.0582(9) Uani 1 d .
C14 C 0.7724(3) 0.1970(2) 0.5890(5) 0.0453(13) Uani 1 d .
F14A F 0.72512(16) 0.17464(14) 0.5093(2) 0.0559(8) Uani 1 d .
F14B F 0.81527(14) 0.25368(14) 0.5463(3) 0.0576(9) Uani 1 d .
F14C F 0.79691(16) 0.16013(15) 0.5814(3) 0.0623(9) Uani 1 d .
C15 C 0.7131(3) 0.2362(2) 0.7149(4) 0.0451(13) Uani 1 d .
H15A H 0.7072 0.2455 0.7994 0.054 Uiso 1 calc R
H15B H 0.7404 0.2768 0.6744 0.054 Uiso 1 calc R
C16 C 0.6494(3) 0.2052(2) 0.6524(4) 0.0394(12) Uani 1 d .
C17 C 0.6390(3) 0.2437(3) 0.5585(5) 0.0566(16) Uani 1 d .
H17A H 0.6361 0.2257 0.4783 0.085 Uiso 1 calc R
H17B H 0.6742 0.2869 0.5602 0.085 Uiso 1 calc R
H17C H 0.6 0.2436 0.5764 0.085 Uiso 1 calc R
N18 N 0.6075(2) 0.15051(18) 0.6861(3) 0.0352(9) Uani 1 d .
C19 C 0.5439(3) 0.1255(2) 0.6376(5) 0.0446(13) Uani 1 d .
H19A H 0.5439 0.1185 0.5494 0.054 Uiso 1 calc R
H19B H 0.5293 0.1558 0.6514 0.054 Uiso 1 calc R
C20 C 0.5009(3) 0.0648(2) 0.6996(5) 0.0466(13) Uani 1 d .
H20A H 0.4567 0.0537 0.6868 0.056 Uiso 1 calc R
H20B H 0.5067 0.0308 0.6657 0.056 Uiso 1 calc R
N21 N 0.5155(2) 0.07199(18) 0.8298(4) 0.0371(9) Uani 1 d .
C22 C 0.4890(3) 0.0914(2) 0.9029(5) 0.0487(13) Uani 1 d .
C23 C 0.4367(3) 0.1040(4) 0.8698(7) 0.080(2) Uani 1 d .
H23A H 0.441 0.117 0.7849 0.121 Uiso 1 calc R
H23B H 0.4389 0.1374 0.9215 0.121 Uiso 1 calc R
H23C H 0.3961 0.0657 0.8814 0.121 Uiso 1 calc R
C24 C 0.5127(3) 0.1069(2) 1.0303(5) 0.0501(14) Uani 1 d .
H24A H 0.5113 0.0696 1.0676 0.06 Uiso 1 calc R
H24B H 0.4847 0.1169 1.0774 0.06 Uiso 1 calc R
O31 O 0.62190(17) 0.15391(15) 0.9750(3) 0.0457(9) Uani 1 d .
C32 C 0.5801(2) 0.1625(2) 1.0378(5) 0.0431(13) Uani 1 d .
C33 C 0.5990(3) 0.1710(3) 1.1714(5) 0.0583(17) Uani 1 d .
F33A F 0.59721(17) 0.11963(14) 1.2163(3) 0.0599(8) Uani 1 d .
F33B F 0.65727(19) 0.21776(16) 1.1943(3) 0.0766(12) Uani 1 d .
F33C F 0.56088(19) 0.18163(16) 1.2445(3) 0.0751(11) Uani 1 d .
C34 C 0.5827(3) 0.2233(2) 0.9920(5) 0.0550(16) Uani 1 d .
F34A F 0.63745(18) 0.27486(14) 1.0100(3) 0.0757(11) Uani 1 d .
F34B F 0.53962(19) 0.23367(15) 1.0449(3) 0.0737(11) Uani 1 d .
F34C F 0.57190(19) 0.22007(15) 0.8733(3) 0.0743(11) Uani 1 d .

loop_
_atom_site_aniso_label
_atom_site_aniso_U_11
_atom_site_aniso_U_22
_atom_site_aniso_U_33
_atom_site_aniso_U_23
_atom_site_aniso_U_13
_atom_site_aniso_U_12
Y1 0.0371(3) 0.0192(2) 0.02407(18) -0.00199(19) 0.0040(2) 0.0106(2)
C1 0.046(3) 0.022(2) 0.0182(19) -0.0047(19) 0.000(2) 0.005(2)
O1 0.044(2) 0.0283(17) 0.0280(16) -0.0034(14) 0.0011(15) 0.0045(16)
O2 0.046(2) 0.0348(19) 0.0260(17) -0.0027(14) -0.0117(15) 0.0028(16)
C3 0.051(3) 0.040(3) 0.035(3) -0.001(2) -0.015(3) -0.005(3)
C4 0.045(4) 0.091(5) 0.064(4) 0.009(4) -0.014(3) 0.007(4)
C5 0.070(4) 0.067(4) 0.050(3) 0.005(3) -0.033(3) 0.003(3)
C6 0.095(5) 0.033(3) 0.039(3) -0.006(3) -0.016(3) 0.005(3)
O7 0.045(2) 0.0228(15) 0.0221(14) 0.0008(12) 0.0009(14) 0.0145(15)
C8 0.046(3) 0.029(3) 0.017(2) 0.0005(18) -0.0008(19) 0.017(2)
C9 0.064(4) 0.039(3) 0.023(2) 0.001(2) -0.001(2) 0.027(3)
O11 0.047(2) 0.0203(16) 0.0288(14) -0.0013(12) 0.0086(14) 0.0137(16)
C12 0.050(3) 0.027(2) 0.027(2) 0.0032(19) 0.013(2) 0.014(2)
C13 0.055(4) 0.033(3) 0.049(3) -0.001(3) 0.006(3) 0.008(3)
F13A 0.063(2) 0.0347(18) 0.066(2) -0.0014(16) 0.0096(17) -0.0015(16)
F13B 0.049(2) 0.054(2) 0.083(2) -0.0022(18) -0.0008(17) 0.0149(18)
F13C 0.065(2) 0.0494(19) 0.0389(16) -0.0066(14) -0.0025(15) 0.0122(17)
C14 0.054(4) 0.042(3) 0.037(3) 0.005(2) 0.019(3) 0.022(3)
F14A 0.076(2) 0.0582(19) 0.0304(14) -0.0052(13) 0.0134(16) 0.0309(18)
F14B 0.066(2) 0.0452(19) 0.0489(17) 0.0161(15) 0.0279(16) 0.0183(17)
F14C 0.085(3) 0.062(2) 0.0544(18) 0.0107(16) 0.0320(18) 0.048(2)
C15 0.055(4) 0.027(3) 0.042(3) 0.003(2) 0.022(3) 0.012(3)
C16 0.058(4) 0.028(3) 0.038(3) 0.006(2) 0.020(2) 0.025(3)
C17 0.092(5) 0.039(3) 0.045(3) 0.017(2) 0.013(3) 0.037(3)
N18 0.050(3) 0.025(2) 0.035(2) 0.0009(17) 0.0029(19) 0.022(2)
C19 0.058(4) 0.035(3) 0.050(3) 0.002(2) 0.000(3) 0.030(3)
C20 0.050(3) 0.039(3) 0.056(3) -0.001(2) -0.003(3) 0.026(3)
N21 0.042(2) 0.024(2) 0.047(2) 0.0045(18) 0.008(2) 0.0171(19)
C22 0.042(3) 0.033(3) 0.068(4) 0.004(3) 0.014(3) 0.016(3)
C23 0.073(5) 0.088(5) 0.110(6) 0.011(5) 0.024(4) 0.063(4)
C24 0.054(4) 0.037(3) 0.061(3) 0.007(3) 0.028(3) 0.024(3)
O31 0.051(2) 0.0295(19) 0.046(2) -0.0076(16) 0.0175(17) 0.0126(17)
C32 0.054(3) 0.027(3) 0.049(3) -0.005(2) 0.019(3) 0.021(3)
C33 0.082(5) 0.026(3) 0.058(4) -0.006(3) 0.022(3) 0.021(3)
F33A 0.083(2) 0.0420(19) 0.0533(17) -0.0071(16) 0.0091(17) 0.0302(17)
F33B 0.093(3) 0.050(2) 0.056(2) -0.0233(16) 0.0125(19) 0.012(2)
F33C 0.113(3) 0.069(2) 0.059(2) -0.0024(17) 0.038(2) 0.057(2)
C34 0.070(4) 0.033(3) 0.058(4) -0.001(3) 0.029(3) 0.022(3)
F34A 0.098(3) 0.0265(17) 0.082(2) -0.0053(16) 0.038(2) 0.0153(19)
F34B 0.109(3) 0.052(2) 0.078(2) 0.0111(17) 0.047(2) 0.053(2)
F34C 0.127(3) 0.044(2) 0.060(2) 0.0094(16) 0.035(2) 0.049(2)

loop_
_atom_type_symbol
_atom_type_description
_atom_type_scat_dispersion_real
_atom_type_scat_dispersion_imag
_atom_type_scat_source
C C 0.0033 0.0016 'International Tables Vol C Tables 4.2.6.8 and 6.1.1.4'
H H 0 0 'International Tables Vol C Tables 4.2.6.8 and 6.1.1.4'
N N 0.0061 0.0033 'International Tables Vol C Tables 4.2.6.8 and 6.1.1.4'
O O 0.0106 0.006 'International Tables Vol C Tables 4.2.6.8 and 6.1.1.4'
F F 0.0171 0.0103 'International Tables Vol C Tables 4.2.6.8 and 6.1.1.4'
Y Y -2.7962 3.5667 'International Tables Vol C Tables 4.2.6.8 and 6.1.1.4'

loop_
_geom_angle_atom_site_label_1
_geom_angle_atom_site_label_2
_geom_angle_atom_site_label_3
_geom_angle
_geom_angle_site_symmetry_1
_geom_angle_site_symmetry_3
O31 Y1 O11 104.99(11) . .
O31 Y1 O7 160.46(13) . .
O11 Y1 O7 90.41(10) . .
O31 Y1 O7 106.37(11) . 4_556
O11 Y1 O7 128.43(11) . 4_556
O7 Y1 O7 71.42(10) . 4_556
O31 Y1 O1 80.12(13) . .
O11 Y1 O1 79.10(11) . .
O7 Y1 O1 115.19(11) . .
O7 Y1 O1 67.38(10) 4_556 .
O31 Y1 N21 74.78(13) . .
O11 Y1 N21 136.80(12) . .
O7 Y1 N21 85.78(12) . .
O7 Y1 N21 90.82(12) 4_556 .
O1 Y1 N21 140.36(12) . .
O31 Y1 N18 85.09(13) . .
O11 Y1 N18 74.13(12) . .
O7 Y1 N18 87.74(10) . .
O7 Y1 N18 147.85(12) 4_556 .
O1 Y1 N18 144.77(12) . .
N21 Y1 N18 62.74(13) . .
O31 Y1 Y1 135.66(9) . 4_556
O11 Y1 Y1 117.56(7) . 4_556
O7 Y1 Y1 36.23(7) . 4_556
O7 Y1 Y1 36.01(7) 4_556 4_556
O1 Y1 Y1 95.53(7) . 4_556
N21 Y1 Y1 82.13(9) . 4_556
N18 Y1 Y1 116.97(9) . 4_556
O1 C1 O2 124.3(4) . .
O1 C1 C8 121.5(4) . 4_556
O2 C1 C8 114.2(4) . 4_556
C1 O1 Y1 119.8(3) . .
C1 O2 C3 120.3(4) . .
O2 C3 C6 110.3(5) . .
O2 C3 C5 102.2(4) . .
C6 C3 C5 111.0(5) . .
O2 C3 C4 107.8(4) . .
C6 C3 C4 116.2(5) . .
C5 C3 C4 108.4(6) . .
C3 C4 H4A 109.5 . .
C3 C4 H4B 109.5 . .
H4A C4 H4B 109.5 . .
C3 C4 H4C 109.5 . .
H4A C4 H4C 109.5 . .
H4B C4 H4C 109.5 . .
C3 C5 H5A 109.5 . .
C3 C5 H5B 109.5 . .
H5A C5 H5B 109.5 . .
C3 C5 H5C 109.5 . .
H5A C5 H5C 109.5 . .
H5B C5 H5C 109.5 . .
C3 C6 H6A 109.5 . .
C3 C6 H6B 109.5 . .
H6A C6 H6B 109.5 . .
C3 C6 H6C 109.5 . .
H6A C6 H6C 109.5 . .
H6B C6 H6C 109.5 . .
C8 O7 Y1 121.1(2) . .
C8 O7 Y1 121.8(2) . 4_556
Y1 O7 Y1 107.77(10) . 4_556
O7 C8 C1 108.4(3) . 4_556
O7 C8 C9 112.2(4) . .
C1 C8 C9 111.2(3) 4_556 .
O7 C8 H8 108.3 . .
C1 C8 H8 108.3 4_556 .
C9 C8 H8 108.3 . .
C8 C9 H9A 109.5 . .
C8 C9 H9B 109.5 . .
H9A C9 H9B 109.5 . .
C8 C9 H9C 109.5 . .
H9A C9 H9C 109.5 . .
H9B C9 H9C 109.5 . .
C12 O11 Y1 134.9(3) . .
O11 C12 C13 109.0(4) . .
O11 C12 C14 108.8(4) . .
C13 C12 C14 108.9(4) . .
O11 C12 C15 114.2(4) . .
C13 C12 C15 106.5(4) . .
C14 C12 C15 109.2(4) . .
F13B C13 F13C 108.3(5) . .
F13B C13 F13A 106.2(5) . .
F13C C13 F13A 105.2(4) . .
F13B C13 C12 112.4(4) . .
F13C C13 C12 109.9(4) . .
F13A C13 C12 114.5(5) . .
F14C C14 F14A 106.1(4) . .
F14C C14 F14B 107.4(4) . .
F14A C14 F14B 105.4(4) . .
F14C C14 C12 112.5(4) . .
F14A C14 C12 110.5(4) . .
F14B C14 C12 114.3(4) . .
C16 C15 C12 116.6(4) . .
C16 C15 H15A 108.1 . .
C12 C15 H15A 108.1 . .
C16 C15 H15B 108.1 . .
C12 C15 H15B 108.1 . .
H15A C15 H15B 107.3 . .
N18 C16 C17 124.2(5) . .
N18 C16 C15 118.9(4) . .
C17 C16 C15 116.8(4) . .
C16 C17 H17A 109.5 . .
C16 C17 H17B 109.5 . .
H17A C17 H17B 109.5 . .
C16 C17 H17C 109.5 . .
H17A C17 H17C 109.5 . .
H17B C17 H17C 109.5 . .
C16 N18 C19 117.8(4) . .
C16 N18 Y1 123.9(4) . .
C19 N18 Y1 117.9(3) . .
N18 C19 C20 109.0(4) . .
N18 C19 H19A 109.9 . .
C20 C19 H19A 109.9 . .
N18 C19 H19B 109.9 . .
C20 C19 H19B 109.9 . .
H19A C19 H19B 108.3 . .
N21 C20 C19 108.6(4) . .
N21 C20 H20A 110 . .
C19 C20 H20A 110 . .
N21 C20 H20B 110 . .
C19 C20 H20B 110 . .
H20A C20 H20B 108.3 . .
C22 N21 C20 121.7(5) . .
C22 N21 Y1 126.4(4) . .
C20 N21 Y1 106.4(3) . .
N21 C22 C24 119.0(5) . .
N21 C22 C23 124.9(6) . .
C24 C22 C23 116.0(5) . .
C22 C23 H23A 109.5 . .
C22 C23 H23B 109.5 . .
H23A C23 H23B 109.5 . .
C22 C23 H23C 109.5 . .
H23A C23 H23C 109.5 . .
H23B C23 H23C 109.5 . .
C22 C24 C32 112.8(4) . .
C22 C24 H24A 109 . .
C32 C24 H24A 109 . .
C22 C24 H24B 109 . .
C32 C24 H24B 109 . .
H24A C24 H24B 107.8 . .
C32 O31 Y1 139.7(3) . .
O31 C32 C33 108.4(5) . .
O31 C32 C24 113.7(4) . .
C33 C32 C24 107.0(4) . .
O31 C32 C34 108.6(4) . .
C33 C32 C34 108.6(4) . .
C24 C32 C34 110.3(5) . .
F33A C33 F33B 104.9(6) . .
F33A C33 F33C 105.2(4) . .
F33B C33 F33C 105.6(4) . .
F33A C33 C32 111.3(4) . .
F33B C33 C32 115.0(5) . .
F33C C33 C32 114.0(5) . .
F34A C34 F34C 106.4(4) . .
F34A C34 F34B 106.0(4) . .
F34C C34 F34B 106.8(5) . .
F34A C34 C32 113.9(5) . .
F34C C34 C32 110.6(4) . .
F34B C34 C32 112.7(4) . .

loop_
_geom_bond_atom_site_label_1
_geom_bond_atom_site_label_2
_geom_bond_distance
_geom_bond_site_symmetry_2
Y1 O31 2.171(3) .
Y1 O11 2.177(3) .
Y1 O7 2.309(3) .
Y1 O7 2.321(3) 4_556
Y1 O1 2.384(3) .
Y1 N21 2.529(4) .
Y1 N18 2.560(4) .
Y1 Y1 3.7402(8) 4_556
C1 O1 1.219(5) .
C1 O2 1.307(5) .
C1 C8 1.506(6) 4_556
O2 C3 1.491(6) .
C3 C6 1.510(9) .
C3 C5 1.529(7) .
C3 C4 1.545(9) .
C4 H4A 0.98 .
C4 H4B 0.98 .
C4 H4C 0.98 .
C5 H5A 0.98 .
C5 H5B 0.98 .
C5 H5C 0.98 .
C6 H6A 0.98 .
C6 H6B 0.98 .
C6 H6C 0.98 .
O7 C8 1.421(5) .
O7 Y1 2.321(3) 4_556
C8 C1 1.506(6) 4_556
C8 C9 1.543(6) .
C8 H8 1 .
C9 H9A 0.98 .
C9 H9B 0.98 .
C9 H9C 0.98 .
O11 C12 1.330(5) .
C12 C13 1.540(8) .
C12 C14 1.542(6) .
C12 C15 1.563(7) .
C13 F13B 1.336(7) .
C13 F13C 1.338(6) .
C13 F13A 1.352(6) .
C14 F14C 1.321(6) .
C14 F14A 1.339(6) .
C14 F14B 1.346(6) .
C15 C16 1.524(8) .
C15 H15A 0.99 .
C15 H15B 0.99 .
C16 N18 1.275(6) .
C16 C17 1.513(7) .
C17 H17A 0.98 .
C17 H17B 0.98 .
C17 H17C 0.98 .
N18 C19 1.469(6) .
C19 C20 1.497(7) .
C19 H19A 0.99 .
C19 H19B 0.99 .
C20 N21 1.474(6) .
C20 H20A 0.99 .
C20 H20B 0.99 .
N21 C22 1.273(6) .
C22 C24 1.500(8) .
C22 C23 1.514(8) .
C23 H23A 0.98 .
C23 H23B 0.98 .
C23 H23C 0.98 .
C24 C32 1.537(7) .
C24 H24A 0.99 .
C24 H24B 0.99 .
O31 C32 1.343(6) .
C32 C33 1.533(8) .
C32 C34 1.553(7) .
C33 F33A 1.339(6) .
C33 F33B 1.340(7) .
C33 F33C 1.360(6) .
C34 F34A 1.326(7) .
C34 F34C 1.334(6) .
C34 F34B 1.342(6) .

loop_
_geom_torsion_atom_site_label_1
_geom_torsion_atom_site_label_2
_geom_torsion_atom_site_label_3
_geom_torsion_atom_site_label_4
_geom_torsion
_geom_torsion_site_symmetry_1
_geom_torsion_site_symmetry_4
O2 C1 O1 Y1 -172.1(3) . .
C8 C1 O1 Y1 10.3(6) 4_556 .
O31 Y1 O1 C1 102.8(3) . .
O11 Y1 O1 C1 -149.7(3) . .
O7 Y1 O1 C1 -64.4(3) . .
O7 Y1 O1 C1 -9.7(3) 4_556 .
N21 Y1 O1 C1 51.7(4) . .
N18 Y1 O1 C1 169.4(3) . .
Y1 Y1 O1 C1 -32.6(3) 4_556 .
O1 C1 O2 C3 6.3(7) . .
C8 C1 O2 C3 -176.0(4) 4_556 .
C1 O2 C3 C6 59.9(6) . .
C1 O2 C3 C5 178.1(5) . .
C1 O2 C3 C4 -67.9(6) . .
O31 Y1 O7 C8 136.1(4) . .
O11 Y1 O7 C8 -6.4(3) . .
O7 Y1 O7 C8 -137.2(3) 4_556 .
O1 Y1 O7 C8 -84.6(3) . .
N21 Y1 O7 C8 130.5(3) . .
N18 Y1 O7 C8 67.7(3) . .
Y1 Y1 O7 C8 -147.1(4) 4_556 .
O31 Y1 O7 Y1 -76.8(4) . 4_556
O11 Y1 O7 Y1 140.63(14) . 4_556
O7 Y1 O7 Y1 9.84(17) 4_556 4_556
O1 Y1 O7 Y1 62.50(16) . 4_556
N21 Y1 O7 Y1 -82.44(14) . 4_556
N18 Y1 O7 Y1 -145.27(15) . 4_556
Y1 O7 C8 C1 136.1(3) . 4_556
Y1 O7 C8 C1 -6.4(5) 4_556 4_556
Y1 O7 C8 C9 -100.7(4) . .
Y1 O7 C8 C9 116.8(3) 4_556 .
O31 Y1 O11 C12 -36.3(4) . .
O7 Y1 O11 C12 131.6(4) . .
O7 Y1 O11 C12 -162.1(4) 4_556 .
O1 Y1 O11 C12 -112.8(4) . .
N21 Y1 O11 C12 47.3(4) . .
N18 Y1 O11 C12 44.0(4) . .
Y1 Y1 O11 C12 156.6(4) 4_556 .
Y1 O11 C12 C13 105.3(5) . .
Y1 O11 C12 C14 -136.0(4) . .
Y1 O11 C12 C15 -13.6(6) . .
O11 C12 C13 F13B 63.2(5) . .
C14 C12 C13 F13B -55.5(5) . .
C15 C12 C13 F13B -173.1(4) . .
O11 C12 C13 F13C -57.5(6) . .
C14 C12 C13 F13C -176.1(4) . .
C15 C12 C13 F13C 66.2(5) . .
O11 C12 C13 F13A -175.6(4) . .
C14 C12 C13 F13A 65.7(6) . .
C15 C12 C13 F13A -51.9(6) . .
O11 C12 C14 F14C -47.9(6) . .
C13 C12 C14 F14C 70.8(5) . .
C15 C12 C14 F14C -173.3(4) . .
O11 C12 C14 F14A 70.5(5) . .
C13 C12 C14 F14A -170.8(4) . .
C15 C12 C14 F14A -54.9(5) . .
O11 C12 C14 F14B -170.8(4) . .
C13 C12 C14 F14B -52.0(6) . .
C15 C12 C14 F14B 63.9(6) . .
O11 C12 C15 C16 -50.5(5) . .
C13 C12 C15 C16 -170.9(4) . .
C14 C12 C15 C16 71.6(5) . .
C12 C15 C16 N18 54.5(6) . .
C12 C15 C16 C17 -129.2(4) . .
C17 C16 N18 C19 -4.9(7) . .
C15 C16 N18 C19 171.2(4) . .
C17 C16 N18 Y1 -177.8(3) . .
C15 C16 N18 Y1 -1.7(6) . .
O31 Y1 N18 C16 72.4(4) . .
O11 Y1 N18 C16 -34.7(4) . .
O7 Y1 N18 C16 -125.8(4) . .
O7 Y1 N18 C16 -174.4(3) 4_556 .
O1 Y1 N18 C16 7.2(5) . .
N21 Y1 N18 C16 147.8(4) . .
Y1 Y1 N18 C16 -148.0(3) 4_556 .
O31 Y1 N18 C19 -100.5(3) . .
O11 Y1 N18 C19 152.4(3) . .
O7 Y1 N18 C19 61.3(3) . .
O7 Y1 N18 C19 12.7(4) 4_556 .
O1 Y1 N18 C19 -165.7(3) . .
N21 Y1 N18 C19 -25.1(3) . .
Y1 Y1 N18 C19 39.1(3) 4_556 .
C16 N18 C19 C20 -173.2(4) . .
Y1 N18 C19 C20 0.1(5) . .
N18 C19 C20 N21 42.9(5) . .
C19 C20 N21 C22 89.2(6) . .
C19 C20 N21 Y1 -66.3(4) . .
O31 Y1 N21 C22 -15.9(4) . .
O11 Y1 N21 C22 -111.7(4) . .
O7 Y1 N21 C22 162.2(4) . .
O7 Y1 N21 C22 90.9(4) 4_556 .
O1 Y1 N21 C22 36.7(5) . .
N18 Y1 N21 C22 -108.2(4) . .
Y1 Y1 N21 C22 125.9(4) 4_556 .
O31 Y1 N21 C20 138.1(3) . .
O11 Y1 N21 C20 42.2(3) . .
O7 Y1 N21 C20 -43.9(3) . .
O7 Y1 N21 C20 -115.2(3) 4_556 .
O1 Y1 N21 C20 -169.3(3) . .
N18 Y1 N21 C20 45.8(3) . .
Y1 Y1 N21 C20 -80.1(3) 4_556 .
C20 N21 C22 C24 -170.9(4) . .
Y1 N21 C22 C24 -20.6(6) . .
C20 N21 C22 C23 5.3(8) . .
Y1 N21 C22 C23 155.6(5) . .
N21 C22 C24 C32 64.5(6) . .
C23 C22 C24 C32 -112.0(6) . .
O11 Y1 O31 C32 158.9(5) . .
O7 Y1 O31 C32 18.0(7) . .
O7 Y1 O31 C32 -62.5(5) 4_556 .
O1 Y1 O31 C32 -125.3(5) . .
N21 Y1 O31 C32 23.8(5) . .
N18 Y1 O31 C32 86.8(5) . .
Y1 Y1 O31 C32 -37.5(6) 4_556 .
Y1 O31 C32 C33 125.2(5) . .
Y1 O31 C32 C24 6.3(8) . .
Y1 O31 C32 C34 -116.9(5) . .
C22 C24 C32 O31 -57.8(6) . .
C22 C24 C32 C33 -177.5(4) . .
C22 C24 C32 C34 64.5(5) . .
O31 C32 C33 F33A -62.7(6) . .
C24 C32 C33 F33A 60.4(6) . .
C34 C32 C33 F33A 179.5(5) . .
O31 C32 C33 F33B 56.4(6) . .
C24 C32 C33 F33B 179.5(5) . .
C34 C32 C33 F33B -61.4(6) . .
O31 C32 C33 F33C 178.6(4) . .
C24 C32 C33 F33C -58.4(6) . .
C34 C32 C33 F33C 60.7(6) . .
O31 C32 C34 F34A -62.9(6) . .
C33 C32 C34 F34A 54.8(6) . .
C24 C32 C34 F34A 171.8(4) . .
O31 C32 C34 F34C 56.8(6) . .
C33 C32 C34 F34C 174.5(5) . .
C24 C32 C34 F34C -68.5(6) . .
O31 C32 C34 F34B 176.3(4) . .
C33 C32 C34 F34B -66.0(6) . .
C24 C32 C34 F34B 51.0(6) . .

loop_
_platon_squeeze_void_nr
_platon_squeeze_void_average_x
_platon_squeeze_void_average_y
_platon_squeeze_void_average_z
_platon_squeeze_void_volume
_platon_squeeze_void_count_electrons
1 0.000 0.000 -0.025 2040.1 34.7
